data_2228838
loop_
_publ_author_name
'Zhang, Wei-Guang'

_publ_section_title
;
 <i>N</i>'-(2-Chlorobenzylidene)-2-fluorobenzohydrazide
;
_journal_coeditor_code OM2388
_journal_issue 1
_journal_name_full 'Acta Crystallographica Section E'
_journal_page_first o233
_journal_paper_doi 10.1107/S1600536810053043
_journal_volume 67
_journal_year 2011
_chemical_formula_iupac 'C14 H10 Cl F N2 O'
_chemical_formula_moiety 'C14 H10 Cl F N2 O'
_chemical_formula_sum 'C14 H10 Cl F N2 O'
_chemical_formula_weight 276.69
_chemical_name_systematic
;
i>N</i>'-(2-Chlorobenzylidene)-2-fluorobenzohydrazide
;
_space_group_IT_number 14
_symmetry_cell_setting monoclinic
_symmetry_space_group_name_Hall '-P 2yn'
_symmetry_space_group_name_H-M 'P 1 21/n 1'
_atom_sites_solution_hydrogens geom
_atom_sites_solution_primary direct
_atom_sites_solution_secondary difmap
_audit_creation_method SHELXL-97
_cell_angle_alpha 90.00
_cell_angle_beta 111.472(3)
_cell_angle_gamma 90.00
_cell_formula_units_Z 4
_cell_length_a 7.1110(14)
_cell_length_b 25.291(3)
_cell_length_c 7.6560(15)
_cell_measurement_reflns_used 1387
_cell_measurement_temperature 298(2)
_cell_measurement_theta_max 24.6
_cell_measurement_theta_min 2.5
_cell_volume 1281.3(4)
_computing_cell_refinement 'SAINT (Bruker, 2007)'
_computing_data_collection 'APEX2 (Bruker, 2007)'
_computing_data_reduction 'SAINT (Bruker, 2007)'
_computing_molecular_graphics 'SHELXTL (Sheldrick, 2008)'
_computing_publication_material 'SHELXTL (Sheldrick, 2008)'
_computing_structure_refinement 'SHELXL97 (Sheldrick, 2008)'
_computing_structure_solution 'SHELXS97 (Sheldrick, 2008)'
_diffrn_ambient_temperature 298(2)
_diffrn_measured_fraction_theta_full 0.978
_diffrn_measured_fraction_theta_max 0.978
_diffrn_measurement_device_type 'Bruker APEXII'
_diffrn_measurement_method \w
_diffrn_radiation_monochromator graphite
_diffrn_radiation_source 'fine-focus sealed tube'
_diffrn_radiation_type MoK\a
_diffrn_radiation_wavelength 0.71073
_diffrn_reflns_av_R_equivalents 0.0495
_diffrn_reflns_av_sigmaI/netI 0.0494
_diffrn_reflns_limit_h_max 9
_diffrn_reflns_limit_h_min -8
_diffrn_reflns_limit_k_max 32
_diffrn_reflns_limit_k_min -32
_diffrn_reflns_limit_l_max 9
_diffrn_reflns_limit_l_min -9
_diffrn_reflns_number 10805
_diffrn_reflns_theta_full 27.00
_diffrn_reflns_theta_max 27.00
_diffrn_reflns_theta_min 1.61
_exptl_absorpt_coefficient_mu 0.302
_exptl_absorpt_correction_T_max 0.9504
_exptl_absorpt_correction_T_min 0.9420
_exptl_absorpt_correction_type multi-scan
_exptl_absorpt_process_details '(SADABS; Sheldrick, 1996)'
_exptl_crystal_colour colorless
_exptl_crystal_density_diffrn 1.434
_exptl_crystal_density_method 'not measured'
_exptl_crystal_description block
_exptl_crystal_F_000 568
_exptl_crystal_size_max 0.20
_exptl_crystal_size_mid 0.17
_exptl_crystal_size_min 0.17
_refine_diff_density_max 0.195
_refine_diff_density_min -0.168
_refine_ls_extinction_method none
_refine_ls_goodness_of_fit_ref 1.027
_refine_ls_hydrogen_treatment mixed
_refine_ls_matrix_type full
_refine_ls_number_parameters 185
_refine_ls_number_reflns 2734
_refine_ls_number_restraints 3
_refine_ls_restrained_S_all 1.052
_refine_ls_R_factor_all 0.0927
_refine_ls_R_factor_gt 0.0530
_refine_ls_shift/su_max 0.000
_refine_ls_shift/su_mean 0.000
_refine_ls_structure_factor_coef Fsqd
_refine_ls_weighting_details 'calc w=1/[\s^2^(Fo^2^)+(0.0447P)^2^+0.2578P] where P=(Fo^2^+2Fc^2^)/3'
_refine_ls_weighting_scheme calc
_refine_ls_wR_factor_gt 0.1086
_refine_ls_wR_factor_ref 0.1233
_reflns_number_gt 1771
_reflns_number_total 2734
_reflns_threshold_expression I>2\s(I)
_cod_data_source_file om2388.cif
_cod_data_source_block I
_cod_original_sg_symbol_H-M 'P 21/n'
_cod_database_code 2228838
_cod_database_fobs_code 2228838

loop_
_symmetry_equiv_pos_as_xyz
'x, y, z'
'-x+1/2, y+1/2, -z+1/2'
'-x, -y, -z'
'x-1/2, -y-1/2, z-1/2'

loop_
_atom_site_type_symbol
_atom_site_label
_atom_site_fract_x
_atom_site_fract_y
_atom_site_fract_z
_atom_site_U_iso_or_equiv
_atom_site_adp_type
_atom_site_calc_flag
_atom_site_refinement_flags
_atom_site_occupancy
_atom_site_disorder_assembly
_atom_site_disorder_group
Cl Cl1 0.79975(13) 0.45321(3) 0.51687(11) 0.0759(3) Uani d . 1 . .
F F1A 0.6784(6) 0.24779(12) 0.8540(4) 0.0821(14) Uani d PD 0.512(4) A 1
F F1B 0.7132(5) 0.09899(12) 0.5057(4) 0.0719(13) Uani d PD 0.488(4) A 2
O O1 0.5332(3) 0.19241(6) 0.3381(2) 0.0543(5) Uani d . 1 . .
N N1 0.6941(3) 0.29004(7) 0.3616(2) 0.0414(5) Uani d . 1 . .
N N2 0.7342(3) 0.25676(8) 0.5135(3) 0.0445(5) Uani d D 1 . .
H H2 0.826(3) 0.2667(9) 0.617(3) 0.053 Uiso d D 1 . .
C C1 0.7557(4) 0.42979(10) 0.2922(3) 0.0478(6) Uani d . 1 . .
C C2 0.7356(3) 0.37588(9) 0.2559(3) 0.0401(5) Uani d . 1 . .
C C3 0.7001(4) 0.35952(10) 0.0726(3) 0.0489(6) Uani d . 1 . .
H H3 0.6845 0.3237 0.0435 0.059 Uiso calc R 1 . .
C C4 0.6877(4) 0.39541(13) -0.0655(4) 0.0642(8) Uani d . 1 . .
H H4 0.6663 0.3839 -0.1866 0.077 Uiso calc R 1 . .
C C5 0.7070(5) 0.44840(13) -0.0241(4) 0.0753(9) Uani d . 1 . .
H H5 0.6971 0.4727 -0.1183 0.090 Uiso calc R 1 . .
C C6 0.7407(4) 0.46597(11) 0.1538(4) 0.0663(8) Uani d . 1 . .
H H6 0.7532 0.5019 0.1808 0.080 Uiso calc R 1 . .
C C7 0.7584(3) 0.33724(9) 0.4035(3) 0.0416(6) Uani d . 1 . .
H H7 0.8200 0.3470 0.5288 0.050 Uiso calc R 1 . .
C C8 0.6477(3) 0.20886(9) 0.4899(3) 0.0387(5) Uani d . 1 . .
C C9 0.6963(3) 0.17703(9) 0.6648(3) 0.0375(5) Uani d . 1 A .
C C10 0.7213(4) 0.12300(10) 0.6606(4) 0.0507(6) Uani d D 1 . .
H H10 0.7113 0.1071 0.5481 0.061 Uiso calc PR 0.512(4) A 1
C C11 0.7599(4) 0.09235(12) 0.8154(5) 0.0741(9) Uani d . 1 A .
H H11 0.7775 0.0561 0.8081 0.089 Uiso calc R 1 . .
C C12 0.7729(4) 0.11456(17) 0.9811(5) 0.0805(11) Uani d . 1 . .
H H12 0.7987 0.0934 1.0867 0.097 Uiso calc R 1 A .
C C13 0.7482(4) 0.16775(16) 0.9932(4) 0.0712(9) Uani d . 1 A .
H H13 0.7566 0.1833 1.1059 0.085 Uiso calc R 1 . .
C C14 0.7105(4) 0.19780(11) 0.8342(3) 0.0533(7) Uani d D 1 . .
H H14 0.6938 0.2341 0.8423 0.064 Uiso calc PR 0.488(4) A 2

loop_
_atom_site_aniso_label
_atom_site_aniso_U_11
_atom_site_aniso_U_22
_atom_site_aniso_U_33
_atom_site_aniso_U_12
_atom_site_aniso_U_13
_atom_site_aniso_U_23
Cl1 0.1118(7) 0.0547(5) 0.0717(6) -0.0195(4) 0.0461(5) -0.0190(4)
F1A 0.137(3) 0.059(2) 0.068(2) -0.020(2) 0.059(2) -0.0216(16)
F1B 0.090(3) 0.046(2) 0.082(3) 0.0040(16) 0.034(2) -0.0095(17)
O1 0.0658(12) 0.0487(10) 0.0334(10) -0.0124(9) 0.0006(8) -0.0030(8)
N1 0.0445(11) 0.0424(11) 0.0313(10) -0.0007(9) 0.0066(8) 0.0066(9)
N2 0.0504(13) 0.0412(11) 0.0303(11) -0.0095(9) 0.0011(9) 0.0026(9)
C1 0.0509(15) 0.0456(15) 0.0503(16) -0.0004(12) 0.0224(12) 0.0004(12)
C2 0.0349(13) 0.0450(14) 0.0387(13) 0.0013(10) 0.0115(10) 0.0033(11)
C3 0.0513(15) 0.0525(15) 0.0407(15) 0.0063(12) 0.0141(12) 0.0026(12)
C4 0.0694(19) 0.083(2) 0.0387(16) 0.0155(16) 0.0182(14) 0.0127(15)
C5 0.089(2) 0.077(2) 0.065(2) 0.0196(18) 0.0336(18) 0.0363(18)
C6 0.080(2) 0.0455(16) 0.080(2) 0.0077(14) 0.0365(18) 0.0146(15)
C7 0.0449(14) 0.0424(14) 0.0332(13) -0.0030(11) 0.0093(10) 0.0003(11)
C8 0.0381(13) 0.0418(13) 0.0332(13) -0.0006(11) 0.0095(11) -0.0022(10)
C9 0.0318(12) 0.0447(14) 0.0314(12) -0.0034(10) 0.0062(9) 0.0026(10)
C10 0.0434(15) 0.0472(15) 0.0591(17) 0.0026(12) 0.0161(13) 0.0076(14)
C11 0.0605(19) 0.0587(19) 0.096(3) 0.0067(15) 0.0203(18) 0.0356(19)
C12 0.057(2) 0.106(3) 0.066(2) -0.0101(18) 0.0085(16) 0.044(2)
C13 0.0576(18) 0.117(3) 0.0361(16) -0.0247(18) 0.0141(13) 0.0039(17)
C14 0.0479(15) 0.0685(19) 0.0409(16) -0.0120(13) 0.0131(12) -0.0060(14)

loop_
_atom_type_symbol
_atom_type_description
_atom_type_scat_dispersion_real
_atom_type_scat_dispersion_imag
_atom_type_scat_source
C C 0.0033 0.0016 'International Tables Vol C Tables 4.2.6.8 and 6.1.1.4'
H H 0.0000 0.0000 'International Tables Vol C Tables 4.2.6.8 and 6.1.1.4'
Cl Cl 0.1484 0.1585 'International Tables Vol C Tables 4.2.6.8 and 6.1.1.4'
F F 0.0171 0.0103 'International Tables Vol C Tables 4.2.6.8 and 6.1.1.4'
N N 0.0061 0.0033 'International Tables Vol C Tables 4.2.6.8 and 6.1.1.4'
O O 0.0106 0.0060 'International Tables Vol C Tables 4.2.6.8 and 6.1.1.4'

loop_
_geom_angle_atom_site_label_1
_geom_angle_atom_site_label_2
_geom_angle_atom_site_label_3
_geom_angle_site_symmetry_1
_geom_angle_site_symmetry_3
_geom_angle
_geom_angle_publ_flag
C7 N1 N2 . . 114.48(18) ?
C8 N2 N1 . . 119.66(18) ?
C8 N2 H2 . . 123.0(16) ?
N1 N2 H2 . . 116.9(16) ?
C6 C1 C2 . . 121.7(2) ?
C6 C1 Cl1 . . 118.2(2) ?
C2 C1 Cl1 . . 120.10(19) ?
C1 C2 C3 . . 117.4(2) ?
C1 C2 C7 . . 122.0(2) ?
C3 C2 C7 . . 120.6(2) ?
C4 C3 C2 . . 121.1(2) ?
C4 C3 H3 . . 119.5 ?
C2 C3 H3 . . 119.5 ?
C3 C4 C5 . . 119.7(3) ?
C3 C4 H4 . . 120.1 ?
C5 C4 H4 . . 120.1 ?
C6 C5 C4 . . 120.9(3) ?
C6 C5 H5 . . 119.6 ?
C4 C5 H5 . . 119.6 ?
C5 C6 C1 . . 119.2(3) ?
C5 C6 H6 . . 120.4 ?
C1 C6 H6 . . 120.4 ?
N1 C7 C2 . . 120.3(2) ?
N1 C7 H7 . . 119.9 ?
C2 C7 H7 . . 119.9 ?
O1 C8 N2 . . 123.3(2) ?
O1 C8 C9 . . 121.7(2) ?
N2 C8 C9 . . 114.99(19) ?
C14 C9 C10 . . 115.9(2) ?
C14 C9 C8 . . 123.8(2) ?
C10 C9 C8 . . 120.2(2) ?
F1B C10 C11 . . 116.9(3) ?
F1B C10 C9 . . 121.0(3) ?
C11 C10 C9 . . 122.1(3) ?
C11 C10 H10 . . 118.9 ?
C9 C10 H10 . . 118.9 ?
C10 C11 C12 . . 120.1(3) ?
C10 C11 H11 . . 119.9 ?
C12 C11 H11 . . 119.9 ?
C11 C12 C13 . . 120.3(3) ?
C11 C12 H12 . . 119.9 ?
C13 C12 H12 . . 119.9 ?
C12 C13 C14 . . 118.2(3) ?
C12 C13 H13 . . 120.9 ?
C14 C13 H13 . . 120.9 ?
F1A C14 C9 . . 121.8(3) ?
F1A C14 C13 . . 114.8(3) ?
C9 C14 C13 . . 123.3(3) ?
C9 C14 H14 . . 118.3 ?
C13 C14 H14 . . 118.3 ?

loop_
_geom_bond_atom_site_label_1
_geom_bond_atom_site_label_2
_geom_bond_site_symmetry_2
_geom_bond_distance
_geom_bond_publ_flag
Cl1 C1 . 1.736(3) ?
F1A C14 . 1.303(3) ?
F1B C10 . 1.315(3) ?
O1 C8 . 1.222(2) ?
N1 C7 . 1.276(3) ?
N1 N2 . 1.379(2) ?
N2 C8 . 1.340(3) ?
N2 H2 . 0.861(16) ?
C1 C6 . 1.374(3) ?
C1 C2 . 1.388(3) ?
C2 C3 . 1.395(3) ?
C2 C7 . 1.457(3) ?
C3 C4 . 1.372(3) ?
C3 H3 . 0.9300 ?
C4 C5 . 1.372(4) ?
C4 H4 . 0.9300 ?
C5 C6 . 1.368(4) ?
C5 H5 . 0.9300 ?
C6 H6 . 0.9300 ?
C7 H7 . 0.9300 ?
C8 C9 . 1.491(3) ?
C9 C14 . 1.368(3) ?
C9 C10 . 1.380(3) ?
C10 C11 . 1.357(4) ?
C10 H10 . 0.9300 ?
C11 C12 . 1.360(4) ?
C11 H11 . 0.9300 ?
C12 C13 . 1.364(5) ?
C12 H12 . 0.9300 ?
C13 C14 . 1.376(4) ?
C13 H13 . 0.9300 ?
C14 H14 . 0.9300 ?

loop_
_geom_hbond_atom_site_label_D
_geom_hbond_atom_site_label_H
_geom_hbond_atom_site_label_A
_geom_hbond_site_symmetry_A
_geom_hbond_distance_DH
_geom_hbond_distance_HA
_geom_hbond_distance_DA
_geom_hbond_angle_DHA
N2 H2 O1 4_666 0.861(16) 2.067(17) 2.912(2) 167(2)
N2 H2 F1A . 0.86(2) 2.45(2) 2.785(2) 104(2)
C3 H3 F1A 1_554 0.93 2.40 3.259(2) 154(2)
C7 H7 O1 4_666 0.93 2.50 3.270(2) 140(2)
